data_1542969
loop_
_publ_author_name
'Huang, Manna'
'Yu, Ruina'
'Xu, Ke'
'Ye, Shuxian'
'Kuang, Shi'
'Zhu, Xinhai'
'Wan, Yiqian'

_publ_section_title
;
 An arch-bridge-type fluorophore for bridging the gap between
 aggregation-caused quenching (ACQ) and aggregation-induced emission (AIE)
;
_journal_issue 7
_journal_name_full 'Chem. Sci.'
_journal_page_first 4485
_journal_paper_doi 10.1039/C6SC01254J
_journal_volume 7
_journal_year 2016
_chemical_formula_sum 'C30 H24 Cl N3 O2 S3'
_chemical_formula_weight 590.15
_chemical_name_systematic
'N-(2-(8-(2-chlorophenyl)-6-isopropylthiazolo[5,4-b]thieno [3,2-e]pyridin-2-yl)phenyl)-4-methylbenzenesulfonamide'
_space_group_IT_number 2
_symmetry_cell_setting triclinic
_symmetry_space_group_name_Hall '-P 1'
_symmetry_space_group_name_H-M 'P -1'
_atom_sites_solution_hydrogens geom
_atom_sites_solution_primary direct
_atom_sites_solution_secondary difmap
_audit_creation_method SHELXL-97
_audit_update_record
;
2015-11-08 deposited with the CCDC.
2016-03-29 downloaded from the CCDC.
;
_cell_angle_alpha 112.061(5)
_cell_angle_beta 95.450(4)
_cell_angle_gamma 93.025(4)
_cell_formula_units_Z 2
_cell_length_a 10.6742(5)
_cell_length_b 10.9730(6)
_cell_length_c 13.2942(7)
_cell_measurement_reflns_used 2819
_cell_measurement_temperature 293(2)
_cell_measurement_theta_max 60.9370
_cell_measurement_theta_min 3.5990
_cell_volume 1429.98(14)
_computing_cell_refinement 'CrysAlisPro, Agilent Technologies,Version 1.17'
_computing_data_collection 'CrysAlisPro, Agilent Technologies,Version 1.17'
_computing_data_reduction 'CrysAlisPro, Agilent Technologies,Version 1.17'
_computing_molecular_graphics 'Bruker SHELXTL'
_computing_publication_material 'Bruker SHELXTL'
_computing_structure_refinement 'SHELXL-97 (Sheldrick, 1997)'
_computing_structure_solution 'SHELXS-97 (Sheldrick, 1990)'
_diffrn_ambient_temperature 293(2)
_diffrn_detector_area_resol_mean 16.0855
_diffrn_measured_fraction_theta_full 0.982
_diffrn_measured_fraction_theta_max 0.982
_diffrn_measurement_device_type 'Xcalibur, Sapphire3, Gemini ultra'
_diffrn_measurement_method 'phi and omega scans'
_diffrn_radiation_monochromator mirror
_diffrn_radiation_source 'Enhance Ultra (Cu) X-ray Source'
_diffrn_radiation_type CuK\a
_diffrn_radiation_wavelength 1.54178
_diffrn_reflns_av_R_equivalents 0.0242
_diffrn_reflns_av_sigmaI/netI 0.0289
_diffrn_reflns_limit_h_max 12
_diffrn_reflns_limit_h_min -9
_diffrn_reflns_limit_k_max 12
_diffrn_reflns_limit_k_min -11
_diffrn_reflns_limit_l_max 14
_diffrn_reflns_limit_l_min -15
_diffrn_reflns_number 8252
_diffrn_reflns_theta_full 61.00
_diffrn_reflns_theta_max 61.00
_diffrn_reflns_theta_min 3.62
_exptl_absorpt_coefficient_mu 3.495
_exptl_absorpt_correction_T_max 1.00000
_exptl_absorpt_correction_T_min 0.64262
_exptl_absorpt_correction_type multi-scan
_exptl_crystal_colour colorless
_exptl_crystal_density_diffrn 1.371
_exptl_crystal_density_method 'not measured'
_exptl_crystal_description block
_exptl_crystal_F_000 612
_exptl_crystal_size_max 0.18
_exptl_crystal_size_mid 0.15
_exptl_crystal_size_min 0.12
_refine_diff_density_max 0.964
_refine_diff_density_min -0.365
_refine_diff_density_rms 0.049
_refine_ls_extinction_method none
_refine_ls_goodness_of_fit_ref 1.030
_refine_ls_hydrogen_treatment constr
_refine_ls_matrix_type full
_refine_ls_number_parameters 356
_refine_ls_number_reflns 4301
_refine_ls_number_restraints 0
_refine_ls_restrained_S_all 1.030
_refine_ls_R_factor_all 0.0680
_refine_ls_R_factor_gt 0.0574
_refine_ls_shift/su_max 0.000
_refine_ls_shift/su_mean 0.000
_refine_ls_structure_factor_coef Fsqd
_refine_ls_weighting_details 'calc w=1/[\s^2^(Fo^2^)+(0.0941P)^2^+0.6016P] where P=(Fo^2^+2Fc^2^)/3'
_refine_ls_weighting_scheme calc
_refine_ls_wR_factor_gt 0.1593
_refine_ls_wR_factor_ref 0.1711
_reflns_number_gt 3505
_reflns_number_total 4301
_reflns_threshold_expression >2sigma(I)
_cod_data_source_file c6sc01254j2.cif
_cod_data_source_block DF5
_cod_depositor_comments 'Adding full bibliography for 1542965--1542969.cif.'
_cod_original_cell_volume 1429.98(13)
_cod_database_code 1542969

loop_
_symmetry_equiv_pos_as_xyz
'x, y, z'
'-x, -y, -z'

loop_
_atom_site_label
_atom_site_type_symbol
_atom_site_fract_x
_atom_site_fract_y
_atom_site_fract_z
_atom_site_U_iso_or_equiv
_atom_site_adp_type
_atom_site_occupancy
_atom_site_symmetry_multiplicity
_atom_site_calc_flag
_atom_site_refinement_flags
S1 S 0.21721(9) 0.42418(10) 0.40073(7) 0.0779(3) Uani 1 1 d .
S2 S 0.58405(10) 0.16550(10) 0.51904(9) 0.0857(3) Uani 1 1 d .
S3 S 0.16775(9) 0.94846(10) 0.77774(9) 0.0867(3) Uani 1 1 d .
Cl4 Cl 0.35046(13) 0.43093(18) 0.85558(12) 0.1302(5) Uani 1 1 d .
N1 N 0.2726(2) 0.6012(3) 0.5978(2) 0.0654(7) Uani 1 1 d .
C2 C 0.4404(3) 0.4995(3) 0.6722(3) 0.0635(8) Uani 1 1 d .
N3 N 0.4006(3) 0.2921(3) 0.4571(2) 0.0747(8) Uani 1 1 d .
N4 N 0.1864(3) 0.8436(3) 0.6563(3) 0.0796(8) Uani 1 1 d .
H4 H 0.2615 0.8211 0.6463 0.18(3) Uiso 1 1 calc R
C5 C 0.0920(3) 0.7861(4) 0.5659(3) 0.0728(9) Uani 1 1 d .
C6 C 0.3373(3) 0.3982(3) 0.4865(3) 0.0673(8) Uani 1 1 d .
C7 C 0.3526(3) 0.5031(3) 0.5883(3) 0.0626(8) Uani 1 1 d .
O8 O 0.1017(3) 1.0534(3) 0.7683(3) 0.1119(10) Uani 1 1 d .
C9 C 0.1969(3) 0.5727(4) 0.5070(3) 0.0676(8) Uani 1 1 d .
C10 C 0.5107(3) 0.3893(3) 0.6441(3) 0.0669(8) Uani 1 1 d .
C11 C 0.4865(3) 0.2918(3) 0.5368(3) 0.0711(9) Uani 1 1 d .
O12 O 0.2912(3) 0.9764(3) 0.8366(3) 0.1060(9) Uani 1 1 d .
C13 C 0.0992(3) 0.6559(4) 0.4913(3) 0.0722(9) Uani 1 1 d .
C14 C 0.6092(3) 0.3572(4) 0.7081(3) 0.0755(9) Uani 1 1 d .
H14 H 0.6379 0.4103 0.7806 0.091 Uiso 1 1 calc R
C15 C 0.4573(3) 0.6032(4) 0.7829(3) 0.0736(9) Uani 1 1 d .
C16 C 0.6568(4) 0.2416(4) 0.6528(3) 0.0803(10) Uani 1 1 d .
C17 C 0.0092(3) 0.6035(5) 0.3990(3) 0.0849(11) Uani 1 1 d .
H17 H 0.0129 0.5179 0.3491 0.102 Uiso 1 1 calc R
C18 C -0.0044(4) 0.8571(5) 0.5442(4) 0.0894(11) Uani 1 1 d .
H18 H -0.0094 0.9433 0.5924 0.107 Uiso 1 1 calc R
C19 C 0.0735(4) 0.8612(4) 0.8337(3) 0.0802(10) Uani 1 1 d .
C20 C -0.0459(4) 0.8959(5) 0.8593(4) 0.1010(13) Uani 1 1 d .
H20 H -0.0783 0.9654 0.8449 0.121 Uiso 1 1 calc R
C21 C 0.4230(4) 0.5804(5) 0.8720(3) 0.0948(13) Uani 1 1 d .
C22 C 0.1192(5) 0.7583(5) 0.8565(4) 0.1040(14) Uani 1 1 d .
H22 H 0.1998 0.7348 0.8415 0.125 Uiso 1 1 calc R
C23 C 0.5149(4) 0.7349(4) 0.7971(4) 0.1146(19) Uani 1 1 d .
H23 H 0.5374 0.7545 0.7386 0.137 Uiso 1 1 calc R
C24 C -0.0854(4) 0.6767(6) 0.3803(4) 0.0982(14) Uani 1 1 d .
H24 H -0.1444 0.6406 0.3181 0.118 Uiso 1 1 calc R
C25 C 0.7592(4) 0.1737(4) 0.6914(4) 0.0979(12) Uani 1 1 d .
H25 H 0.8178 0.1494 0.6361 0.117 Uiso 1 1 calc R
C26 C 0.8346(5) 0.2620(5) 0.7977(5) 0.1175(16) Uani 1 1 d .
H26A H 0.8674 0.3416 0.7914 0.176 Uiso 1 1 calc R
H26B H 0.9035 0.2172 0.8147 0.176 Uiso 1 1 calc R
H26C H 0.7812 0.2835 0.8550 0.176 Uiso 1 1 calc R
C27 C -0.0916(4) 0.8024(6) 0.4536(4) 0.1001(14) Uani 1 1 d .
H27 H -0.1560 0.8511 0.4416 0.120 Uiso 1 1 calc R
C28 C -0.0724(5) 0.7253(5) 0.9275(4) 0.1003(13) Uani 1 1 d .
C29 C 0.5002(6) 0.8003(8) 0.9893(5) 0.126(2) Uani 1 1 d .
H29 H 0.5161 0.8666 1.0588 0.152 Uiso 1 1 calc R
C30 C 0.0466(6) 0.6909(5) 0.9008(4) 0.1138(16) Uani 1 1 d .
H30 H 0.0778 0.6198 0.9136 0.137 Uiso 1 1 calc R
C31 C 0.5330(5) 0.8272(5) 0.9036(5) 0.1140(17) Uani 1 1 d .
H31 H 0.5694 0.9115 0.9167 0.137 Uiso 1 1 calc R
C32 C 0.4447(5) 0.6804(9) 0.9788(4) 0.126(2) Uani 1 1 d .
H32 H 0.4221 0.6649 1.0391 0.151 Uiso 1 1 calc R
C33 C -0.1157(5) 0.8284(6) 0.9054(5) 0.1124(15) Uani 1 1 d .
H33 H -0.1954 0.8534 0.9224 0.135 Uiso 1 1 calc R
C34 C -0.1500(7) 0.6535(6) 0.9811(5) 0.143(2) Uani 1 1 d .
H34A H -0.2275 0.6934 0.9964 0.214 Uiso 1 1 calc R
H34B H -0.1031 0.6588 1.0482 0.214 Uiso 1 1 calc R
H34C H -0.1686 0.5624 0.9329 0.214 Uiso 1 1 calc R
C35 C 0.7037(6) 0.0469(6) 0.6966(7) 0.163(3) Uani 1 1 d .
H35A H 0.6452 0.0668 0.7499 0.244 Uiso 1 1 calc R
H35B H 0.7703 0.0020 0.7169 0.244 Uiso 1 1 calc R
H35C H 0.6602 -0.0088 0.6262 0.244 Uiso 1 1 calc R

loop_
_atom_site_aniso_label
_atom_site_aniso_U_11
_atom_site_aniso_U_22
_atom_site_aniso_U_33
_atom_site_aniso_U_23
_atom_site_aniso_U_13
_atom_site_aniso_U_12
S1 0.0815(6) 0.0823(6) 0.0707(5) 0.0341(4) -0.0059(4) 0.0066(4)
S2 0.0939(7) 0.0687(6) 0.0983(7) 0.0343(5) 0.0125(5) 0.0225(5)
S3 0.0821(6) 0.0802(6) 0.0957(7) 0.0303(5) 0.0043(5) 0.0256(5)
Cl4 0.1048(8) 0.1942(15) 0.1372(11) 0.1162(11) 0.0114(7) 0.0119(9)
N1 0.0581(14) 0.0727(17) 0.0712(16) 0.0354(13) -0.0003(12) 0.0109(12)
C2 0.0579(17) 0.0671(19) 0.0697(19) 0.0316(16) 0.0021(14) 0.0115(14)
N3 0.0841(19) 0.0653(17) 0.0764(18) 0.0294(14) 0.0063(15) 0.0100(14)
N4 0.0624(17) 0.090(2) 0.091(2) 0.0396(17) 0.0045(15) 0.0174(15)
C5 0.0572(18) 0.093(3) 0.085(2) 0.052(2) 0.0074(16) 0.0140(16)
C6 0.0674(19) 0.069(2) 0.0700(19) 0.0330(17) 0.0035(15) 0.0040(15)
C7 0.0562(17) 0.0683(19) 0.0707(19) 0.0358(16) 0.0043(14) 0.0067(14)
O8 0.127(2) 0.0872(19) 0.129(2) 0.0453(18) 0.019(2) 0.0451(18)
C9 0.0590(17) 0.079(2) 0.075(2) 0.0428(17) -0.0011(15) 0.0026(15)
C10 0.0630(18) 0.0658(19) 0.079(2) 0.0357(17) 0.0073(15) 0.0108(15)
C11 0.076(2) 0.0621(19) 0.083(2) 0.0367(18) 0.0098(17) 0.0067(15)
O12 0.0850(18) 0.097(2) 0.114(2) 0.0204(17) -0.0099(15) 0.0082(15)
C13 0.0589(18) 0.090(2) 0.082(2) 0.052(2) 0.0014(16) 0.0072(16)
C14 0.069(2) 0.077(2) 0.087(2) 0.0405(19) 0.0022(17) 0.0154(17)
C15 0.0585(18) 0.088(2) 0.073(2) 0.0289(19) -0.0037(15) 0.0275(17)
C16 0.074(2) 0.075(2) 0.103(3) 0.045(2) 0.0119(19) 0.0197(18)
C17 0.066(2) 0.107(3) 0.091(3) 0.054(2) -0.0089(18) 0.0017(19)
C18 0.072(2) 0.103(3) 0.114(3) 0.064(3) 0.008(2) 0.024(2)
C19 0.076(2) 0.088(2) 0.076(2) 0.0291(19) 0.0058(17) 0.0291(19)
C20 0.079(3) 0.117(3) 0.112(3) 0.046(3) 0.008(2) 0.039(2)
C21 0.072(2) 0.146(4) 0.079(3) 0.054(3) 0.0023(18) 0.037(2)
C22 0.097(3) 0.122(4) 0.118(3) 0.066(3) 0.028(3) 0.053(3)
C23 0.080(2) 0.091(3) 0.111(3) -0.026(3) -0.034(2) 0.040(2)
C24 0.066(2) 0.139(4) 0.110(3) 0.077(3) -0.016(2) 0.000(2)
C25 0.096(3) 0.089(3) 0.116(3) 0.046(3) 0.008(2) 0.034(2)
C26 0.106(3) 0.119(4) 0.130(4) 0.053(3) -0.010(3) 0.040(3)
C27 0.070(2) 0.132(4) 0.128(4) 0.085(4) -0.001(2) 0.022(2)
C28 0.104(3) 0.107(3) 0.078(2) 0.021(2) 0.010(2) 0.007(3)
C29 0.102(4) 0.156(6) 0.091(4) 0.015(4) -0.011(3) 0.049(4)
C30 0.138(4) 0.114(4) 0.113(3) 0.062(3) 0.032(3) 0.041(3)
C31 0.093(3) 0.106(4) 0.116(4) 0.014(3) -0.009(3) 0.032(3)
C32 0.094(3) 0.208(7) 0.088(3) 0.064(4) 0.008(3) 0.063(4)
C33 0.078(3) 0.137(4) 0.124(4) 0.048(3) 0.023(3) 0.020(3)
C34 0.157(5) 0.137(5) 0.126(4) 0.040(4) 0.038(4) -0.016(4)
C35 0.150(5) 0.101(4) 0.251(8) 0.102(5) -0.052(5) 0.013(3)

loop_
_atom_type_symbol
_atom_type_description
_atom_type_scat_dispersion_real
_atom_type_scat_dispersion_imag
_atom_type_scat_source
C C 0.0181 0.0091 'International Tables Vol C Tables 4.2.6.8 and 6.1.1.4'
H H 0.0000 0.0000 'International Tables Vol C Tables 4.2.6.8 and 6.1.1.4'
N N 0.0311 0.0180 'International Tables Vol C Tables 4.2.6.8 and 6.1.1.4'
O O 0.0492 0.0322 'International Tables Vol C Tables 4.2.6.8 and 6.1.1.4'
S S 0.3331 0.5567 'International Tables Vol C Tables 4.2.6.8 and 6.1.1.4'
Cl Cl 0.3639 0.7018 'International Tables Vol C Tables 4.2.6.8 and 6.1.1.4'

loop_
_geom_angle_atom_site_label_1
_geom_angle_atom_site_label_2
_geom_angle_atom_site_label_3
_geom_angle
C6 S1 C9 88.89(16)
C11 S2 C16 91.59(17)
O8 S3 O12 119.7(2)
O8 S3 N4 109.63(19)
O12 S3 N4 104.13(17)
O8 S3 C19 108.5(2)
O12 S3 C19 108.2(2)
N4 S3 C19 105.85(18)
C9 N1 C7 110.9(3)
C7 C2 C10 115.6(3)
C7 C2 C15 122.4(3)
C10 C2 C15 122.0(3)
C6 N3 C11 113.1(3)
C5 N4 S3 126.8(3)
C18 C5 N4 121.8(4)
C18 C5 C13 118.7(4)
N4 C5 C13 119.4(3)
N3 C6 C7 126.8(3)
N3 C6 S1 123.5(3)
C7 C6 S1 109.7(2)
N1 C7 C6 115.0(3)
N1 C7 C2 125.5(3)
C6 C7 C2 119.4(3)
N1 C9 C13 124.2(3)
N1 C9 S1 115.5(3)
C13 C9 S1 120.3(3)
C2 C10 C11 118.6(3)
C2 C10 C14 130.0(3)
C11 C10 C14 111.4(3)
N3 C11 C10 126.4(3)
N3 C11 S2 122.4(3)
C10 C11 S2 111.2(3)
C17 C13 C5 118.5(3)
C17 C13 C9 118.6(4)
C5 C13 C9 122.9(3)
C16 C14 C10 113.5(4)
C21 C15 C2 122.2(4)
C21 C15 C23 119.9(4)
C2 C15 C23 117.8(4)
C14 C16 C25 129.5(4)
C14 C16 S2 112.4(3)
C25 C16 S2 118.1(3)
C24 C17 C13 121.2(4)
C27 C18 C5 121.2(4)
C22 C19 C20 118.6(4)
C22 C19 S3 119.9(3)
C20 C19 S3 121.5(3)
C33 C20 C19 120.1(5)
C15 C21 C32 121.3(5)
C15 C21 Cl4 120.2(4)
C32 C21 Cl4 118.5(4)
C30 C22 C19 120.1(4)
C31 C23 C15 115.4(6)
C27 C24 C17 119.6(4)
C26 C25 C16 112.9(4)
C26 C25 C35 112.0(5)
C16 C25 C35 110.3(4)
C18 C27 C24 120.7(4)
C33 C28 C30 117.3(5)
C33 C28 C34 121.3(5)
C30 C28 C34 121.3(5)
C31 C29 C32 123.2(6)
C22 C30 C28 121.8(5)
C29 C31 C23 122.9(6)
C29 C32 C21 117.3(5)
C20 C33 C28 122.0(4)

loop_
_geom_bond_atom_site_label_1
_geom_bond_atom_site_label_2
_geom_bond_distance
S1 C6 1.740(3)
S1 C9 1.751(4)
S2 C11 1.736(4)
S2 C16 1.736(4)
S3 O8 1.420(3)
S3 O12 1.423(3)
S3 N4 1.631(3)
S3 C19 1.749(4)
Cl4 C21 1.703(6)
N1 C9 1.309(4)
N1 C7 1.386(4)
C2 C7 1.400(4)
C2 C10 1.405(5)
C2 C15 1.471(5)
N3 C6 1.326(4)
N3 C11 1.335(5)
N4 C5 1.411(5)
C5 C18 1.395(5)
C5 C13 1.411(6)
C6 C7 1.397(5)
C9 C13 1.471(5)
C10 C11 1.415(5)
C10 C14 1.432(5)
C13 C17 1.396(5)
C14 C16 1.358(5)
C15 C21 1.377(6)
C15 C23 1.477(7)
C16 C25 1.511(5)
C17 C24 1.384(6)
C18 C27 1.365(7)
C19 C22 1.375(6)
C19 C20 1.385(6)
C20 C33 1.359(7)
C21 C32 1.418(8)
C22 C30 1.359(7)
C23 C31 1.385(7)
C24 C27 1.367(7)
C25 C26 1.502(7)
C25 C35 1.512(8)
C28 C33 1.363(7)
C28 C30 1.385(7)
C28 C34 1.511(8)
C29 C31 1.351(9)
C29 C32 1.366(9)
